data_7202938
loop_
_publ_author_name
'Benson, Ronald E.'
'Ellis, Carol A.'
'Lewis, Clairissa E.'
'Tiekink, Edward R.T.'

_publ_section_title
;
 3D-, 2D- and 1D-supramolecular structures of {Zn[S2CN(CH2CH2OH)R]2}2
 and their {Zn[S2CN(CH2CH2OH)R]2}2(4,4&#x2032;-bipyridine) adducts for
 R = CH2CH2OH, Me or Et: polymorphism and pseudo-polymorphism
;
_journal_issue 10
_journal_name_full CrystEngComm
_journal_page_first 930
_journal_paper_doi 10.1039/b706442j
_journal_volume 9
_journal_year 2007
_chemical_formula_moiety 'C26 H40 N6 O4 S8 Zn2'
_chemical_formula_sum 'C26 H40 N6 O4 S8 Zn2'
_chemical_formula_weight 887.98
_chemical_name_systematic
;
?
;
_space_group_IT_number 14
_symmetry_cell_setting monoclinic
_symmetry_space_group_name_Hall '-P 2ybc'
_symmetry_space_group_name_H-M 'P 1 21/c 1'
_atom_sites_solution_hydrogens geom
_atom_sites_solution_primary direct
_atom_sites_solution_secondary difmap
_audit_creation_method SHELXL-97
_cell_angle_alpha 90
_cell_angle_beta 97.409(2)
_cell_angle_gamma 90
_cell_formula_units_Z 2
_cell_length_a 8.6591(7)
_cell_length_b 14.0066(11)
_cell_length_c 15.5984(13)
_cell_measurement_reflns_used 319
_cell_measurement_temperature 293(2)
_cell_measurement_theta_max 28.8
_cell_measurement_theta_min 2.5
_cell_volume 1876.0(3)
_computing_cell_refinement
;
Rigaku (2006). SCXmini Benchtop Crystallography System software,
Version 1.0. Rigaku Americas Corp.,
9009 New Trails Drive, The Woodlands, TX 77381--5209, USA
;
_computing_data_collection
;
Rigaku (1998). Process-Auto: Automatic Data Acquisition and
Processing Package for Imaging Plate and CCD Diffractometers.
Rigaku Corporation, 3--9--12 Matsubara-cho, Akishima, Tokyo 196--866,
JAPAN
;
_computing_data_reduction
;
Rigaku (2005). CrystalStructure: Structure Solution and
Refinement program, Version 3.7. Rigaku Americas Corp.,
9009 New Trails Drive, The Woodlands, TX 77381--5209, USA
;
_computing_molecular_graphics 'DIAMOND (Brandenburg, 2006)'
_computing_publication_material SHELXL97
_computing_structure_refinement 'SHELXL97 (Sheldrick, 1997)'
_computing_structure_solution 'PATTY in DIRDIF92 (Beurskens et al., 1992)'
_diffrn_ambient_temperature 293(2)
_diffrn_detector_area_resol_mean '4900 0 for SAT'
_diffrn_measured_fraction_theta_full 0.999
_diffrn_measured_fraction_theta_max 0.999
_diffrn_measurement_device_type 'Rigaku SCXmini diffractometer'
_diffrn_measurement_method \w
_diffrn_radiation_monochromator graphite
_diffrn_radiation_source 'fine-focus sealed tube'
_diffrn_radiation_type MoK\a
_diffrn_radiation_wavelength 0.71069
_diffrn_reflns_av_R_equivalents 0.029
_diffrn_reflns_av_sigmaI/netI 0.022
_diffrn_reflns_limit_h_max 11
_diffrn_reflns_limit_h_min -11
_diffrn_reflns_limit_k_max 18
_diffrn_reflns_limit_k_min -18
_diffrn_reflns_limit_l_max 20
_diffrn_reflns_limit_l_min -20
_diffrn_reflns_number 19113
_diffrn_reflns_theta_full 27.5
_diffrn_reflns_theta_max 27.5
_diffrn_reflns_theta_min 3.0
_diffrn_standards_decay_% '< 1'
_diffrn_standards_interval_count 0
_diffrn_standards_number 0
_exptl_absorpt_coefficient_mu 1.764
_exptl_absorpt_correction_T_max 0.730
_exptl_absorpt_correction_T_min 0.518
_exptl_absorpt_correction_type multi-scan
_exptl_absorpt_process_details 'ABSCOR (Higashi, 1995)'
_exptl_crystal_colour colourless
_exptl_crystal_density_diffrn 1.572
_exptl_crystal_density_method 'not measured'
_exptl_crystal_description block
_exptl_crystal_F_000 916
_exptl_crystal_size_max 0.43
_exptl_crystal_size_mid 0.27
_exptl_crystal_size_min 0.19
_refine_diff_density_max 0.55
_refine_diff_density_min -0.59
_refine_diff_density_rms 0.058
_refine_ls_extinction_coef 0.0007(3)
_refine_ls_extinction_expression Fc^*^=kFc[1+0.001xFc^2^\l^3^/sin(2\q)]^-1/4^
_refine_ls_extinction_method SHELXL
_refine_ls_goodness_of_fit_ref 1.05
_refine_ls_hydrogen_treatment constr
_refine_ls_matrix_type full
_refine_ls_number_parameters 227
_refine_ls_number_reflns 4305
_refine_ls_number_restraints 3
_refine_ls_restrained_S_all 1.05
_refine_ls_R_factor_all 0.040
_refine_ls_R_factor_gt 0.032
_refine_ls_shift/su_max 0.001
_refine_ls_shift/su_mean 0.000
_refine_ls_structure_factor_coef Fsqd
_refine_ls_weighting_details 'calc w=1/[\s^2^(Fo^2^)+(0.026P)^2^+1.462P] where P=(Fo^2^+2Fc^2^)/3'
_refine_ls_weighting_scheme calc
_refine_ls_wR_factor_gt 0.068
_refine_ls_wR_factor_ref 0.071
_reflns_number_gt 3683
_reflns_number_total 4305
_reflns_threshold_expression I>2\s(I)
_cod_data_source_file b706442j.txt
_cod_data_source_block (7)
_cod_original_sg_symbol_Hall '-P 2ybc '
_cod_original_sg_symbol_H-M 'P 21/c'
_cod_database_code 7202938

loop_
_symmetry_equiv_pos_as_xyz
'x, y, z'
'-x, y+1/2, -z+1/2'
'-x, -y, -z'
'x, -y-1/2, z-1/2'

loop_
_atom_site_label
_atom_site_type_symbol
_atom_site_fract_x
_atom_site_fract_y
_atom_site_fract_z
_atom_site_U_iso_or_equiv
_atom_site_adp_type
_atom_site_occupancy
_atom_site_symmetry_multiplicity
_atom_site_calc_flag
_atom_site_refinement_flags
_atom_site_disorder_assembly
_atom_site_disorder_group
Zn Zn 0.12867(3) 0.269230(19) 0.753814(16) 0.03367(9) Uani 1 1 d . . .
S1 S -0.09730(7) 0.30769(5) 0.66447(4) 0.04247(15) Uani 1 1 d . A .
S2 S 0.08800(7) 0.14084(4) 0.62213(4) 0.03630(14) Uani 1 1 d . A .
S3 S 0.38702(7) 0.29831(4) 0.73411(4) 0.04324(16) Uani 1 1 d . . .
S4 S 0.20876(7) 0.41791(4) 0.84139(4) 0.03810(14) Uani 1 1 d . . .
O2 O 0.4941(2) 0.50231(15) 0.62238(12) 0.0543(5) Uani 1 1 d D . .
H2O H 0.4837 0.5441 0.5818 0.081 Uiso 1 1 d D . .
N2 N 0.4914(2) 0.46385(13) 0.80484(12) 0.0343(4) Uani 1 1 d . . .
N3 N 0.0728(2) 0.17662(12) 0.84739(11) 0.0291(4) Uani 1 1 d . . .
C1 C -0.0683(3) 0.21234(16) 0.59704(14) 0.0359(5) Uani 1 1 d . . .
C4 C -0.1543(4) 0.1178(3) 0.4685(2) 0.0721(10) Uani 0.668(8) 1 d P A 1
H4A H -0.1579 0.0597 0.5008 0.108 Uiso 0.668(8) 1 calc PR A 1
H4B H -0.0575 0.1212 0.4448 0.108 Uiso 0.668(8) 1 calc PR A 1
H4C H -0.2392 0.1188 0.4224 0.108 Uiso 0.668(8) 1 calc PR A 1
N1 N -0.1670(3) 0.1997(2) 0.52559(17) 0.0706(8) Uani 0.668(8) 1 d P A 1
O1 O -0.5063(3) 0.35840(15) 0.50096(14) 0.0642(6) Uani 0.668(8) 1 d PD A 1
H1O H -0.5044 0.3951 0.5452 0.096 Uiso 0.668(8) 1 d PD A 1
C2 C -0.2721(5) 0.2823(3) 0.4892(2) 0.0403(11) Uani 0.668(8) 1 d P A 1
H2A H -0.2261 0.3430 0.5085 0.048 Uiso 0.668(8) 1 calc PR A 1
H2B H -0.2851 0.2811 0.4265 0.048 Uiso 0.668(8) 1 calc PR A 1
C3 C -0.4287(4) 0.2696(3) 0.5221(2) 0.0395(11) Uani 0.668(8) 1 d P A 1
H3A H -0.4862 0.2167 0.4933 0.047 Uiso 0.668(8) 1 calc PR A 1
H3B H -0.4156 0.2585 0.5840 0.047 Uiso 0.668(8) 1 calc PR A 1
C41 C -0.1543(4) 0.1178(3) 0.4685(2) 0.0721(10) Uani 0.332(8) 1 d P A 2
H4D H -0.0675 0.0788 0.4915 0.108 Uiso 0.332(8) 1 calc PR A 2
H4E H -0.1387 0.1401 0.4120 0.108 Uiso 0.332(8) 1 calc PR A 2
H4F H -0.2482 0.0808 0.4644 0.108 Uiso 0.332(8) 1 calc PR A 2
N11 N -0.1670(3) 0.1997(2) 0.52559(17) 0.0706(8) Uani 0.332(8) 1 d P A 2
O11 O -0.5063(3) 0.35840(15) 0.50096(14) 0.0642(6) Uani 0.332(8) 1 d PD A 2
H11O H -0.5044 0.3951 0.5452 0.096 Uiso 0.332(8) 1 d PD A 2
C21 C -0.3421(10) 0.2257(6) 0.5310(5) 0.042(2) Uiso 0.332(8) 1 d P A 2
H21A H -0.4136 0.1782 0.5035 0.051 Uiso 0.332(8) 1 calc PR A 2
H21B H -0.3625 0.2366 0.5899 0.051 Uiso 0.332(8) 1 calc PR A 2
C31 C -0.3441(12) 0.3152(7) 0.4803(6) 0.050(2) Uiso 0.332(8) 1 d P A 2
H31A H -0.3446 0.3029 0.4191 0.060 Uiso 0.332(8) 1 calc PR A 2
H31B H -0.2571 0.3564 0.5008 0.060 Uiso 0.332(8) 1 calc PR A 2
C5 C 0.3756(2) 0.40057(15) 0.79508(13) 0.0300(4) Uani 1 1 d . . .
C6 C 0.6298(3) 0.45473(17) 0.76017(15) 0.0370(5) Uani 1 1 d . . .
H6A H 0.6374 0.3894 0.7405 0.044 Uiso 1 1 calc R . .
H6B H 0.7218 0.4681 0.8008 0.044 Uiso 1 1 calc R . .
C7 C 0.6269(3) 0.52085(18) 0.68401(16) 0.0434(6) Uani 1 1 d . . .
H7A H 0.6241 0.5865 0.7035 0.052 Uiso 1 1 calc R . .
H7B H 0.7209 0.5122 0.6571 0.052 Uiso 1 1 calc R . .
C8 C 0.4798(3) 0.55199(18) 0.85398(18) 0.0509(7) Uani 1 1 d . . .
H8A H 0.4150 0.5969 0.8195 0.076 Uiso 1 1 calc R . .
H8B H 0.5818 0.5788 0.8689 0.076 Uiso 1 1 calc R . .
H8C H 0.4350 0.5382 0.9058 0.076 Uiso 1 1 calc R . .
C9 C 0.1450(3) 0.17879(15) 0.92844(13) 0.0325(5) Uani 1 1 d . . .
H9 H 0.2153 0.2278 0.9443 0.039 Uiso 1 1 calc R . .
C10 C 0.1197(3) 0.11134(15) 0.98959(13) 0.0326(5) Uani 1 1 d . . .
H10 H 0.1730 0.1153 1.0452 0.039 Uiso 1 1 calc R . .
C11 C 0.0144(2) 0.03735(13) 0.96824(12) 0.0252(4) Uani 1 1 d . . .
C12 C -0.0627(2) 0.03685(15) 0.88403(13) 0.0298(4) Uani 1 1 d . . .
H12 H -0.1359 -0.0103 0.8669 0.036 Uiso 1 1 calc R . .
C13 C -0.0304(3) 0.10618(15) 0.82641(13) 0.0321(4) Uani 1 1 d . . .
H13 H -0.0824 0.1042 0.7704 0.039 Uiso 1 1 calc R . .

loop_
_atom_site_aniso_label
_atom_site_aniso_U_11
_atom_site_aniso_U_22
_atom_site_aniso_U_33
_atom_site_aniso_U_23
_atom_site_aniso_U_13
_atom_site_aniso_U_12
Zn 0.03250(15) 0.03464(15) 0.03376(15) 0.01060(11) 0.00387(10) -0.00615(11)
S1 0.0408(3) 0.0420(3) 0.0427(3) -0.0082(3) -0.0018(3) 0.0150(3)
S2 0.0359(3) 0.0352(3) 0.0371(3) -0.0035(2) 0.0023(2) 0.0080(2)
S3 0.0423(3) 0.0328(3) 0.0590(4) -0.0142(3) 0.0235(3) -0.0108(2)
S4 0.0394(3) 0.0345(3) 0.0434(3) -0.0050(2) 0.0166(2) -0.0041(2)
O2 0.0557(11) 0.0620(12) 0.0434(10) 0.0083(9) -0.0004(9) -0.0076(10)
N2 0.0364(10) 0.0301(9) 0.0372(10) -0.0046(8) 0.0075(8) -0.0072(8)
N3 0.0325(9) 0.0265(8) 0.0288(9) 0.0030(7) 0.0064(7) -0.0044(7)
C1 0.0331(11) 0.0395(12) 0.0347(11) -0.0034(9) 0.0024(9) 0.0055(9)
C4 0.0594(19) 0.094(3) 0.0572(18) -0.0395(18) -0.0127(14) 0.0133(17)
N1 0.0513(14) 0.093(2) 0.0599(15) -0.0365(14) -0.0232(12) 0.0314(14)
O1 0.0664(13) 0.0546(12) 0.0629(13) -0.0015(10) -0.0246(11) 0.0209(10)
C2 0.035(2) 0.049(2) 0.0366(19) 0.0126(16) 0.0022(15) -0.0006(17)
C3 0.033(2) 0.039(2) 0.046(2) 0.0109(16) 0.0004(15) -0.0039(16)
C41 0.0594(19) 0.094(3) 0.0572(18) -0.0395(18) -0.0127(14) 0.0133(17)
N11 0.0513(14) 0.093(2) 0.0599(15) -0.0365(14) -0.0232(12) 0.0314(14)
O11 0.0664(13) 0.0546(12) 0.0629(13) -0.0015(10) -0.0246(11) 0.0209(10)
C5 0.0340(11) 0.0274(10) 0.0289(10) 0.0028(8) 0.0051(8) -0.0025(8)
C6 0.0297(11) 0.0357(12) 0.0460(13) -0.0011(10) 0.0067(10) -0.0069(9)
C7 0.0417(13) 0.0458(14) 0.0446(13) 0.0020(11) 0.0124(11) -0.0094(11)
C8 0.0549(16) 0.0406(14) 0.0596(16) -0.0180(12) 0.0159(13) -0.0137(12)
C9 0.0375(12) 0.0292(11) 0.0310(11) -0.0006(8) 0.0053(9) -0.0112(9)
C10 0.0411(12) 0.0322(11) 0.0242(10) -0.0007(8) 0.0033(9) -0.0103(9)
C11 0.0293(10) 0.0238(10) 0.0238(9) -0.0003(8) 0.0081(8) -0.0020(8)
C12 0.0337(11) 0.0279(10) 0.0275(10) 0.0001(8) 0.0024(8) -0.0076(8)
C13 0.0363(11) 0.0336(11) 0.0257(10) 0.0025(8) 0.0015(8) -0.0069(9)

loop_
_atom_type_symbol
_atom_type_description
_atom_type_scat_dispersion_real
_atom_type_scat_dispersion_imag
_atom_type_scat_source
C C 0.0033 0.0016 'International Tables Vol C Tables 4.2.6.8 and 6.1.1.4'
H H 0.0000 0.0000 'International Tables Vol C Tables 4.2.6.8 and 6.1.1.4'
N N 0.0061 0.0033 'International Tables Vol C Tables 4.2.6.8 and 6.1.1.4'
O O 0.0106 0.0060 'International Tables Vol C Tables 4.2.6.8 and 6.1.1.4'
S S 0.1246 0.1234 'International Tables Vol C Tables 4.2.6.8 and 6.1.1.4'
Zn Zn 0.2839 1.4301 'International Tables Vol C Tables 4.2.6.8 and 6.1.1.4'

loop_
_geom_angle_atom_site_label_1
_geom_angle_atom_site_label_2
_geom_angle_atom_site_label_3
_geom_angle
_geom_angle_site_symmetry_1
_geom_angle_site_symmetry_3
_geom_angle_publ_flag
N3 Zn S1 108.42(5) . . ?
N3 Zn S3 121.40(5) . . ?
S1 Zn S3 129.10(3) . . ?
N3 Zn S4 102.04(5) . . ?
S1 Zn S4 106.51(2) . . ?
S3 Zn S4 74.19(2) . . ?
N3 Zn S2 95.72(5) . . ?
S1 Zn S2 71.45(2) . . ?
S3 Zn S2 92.81(2) . . ?
S4 Zn S2 161.69(2) . . ?
C1 S1 Zn 90.50(8) . . ?
C1 S2 Zn 78.74(8) . . ?
C5 S3 Zn 87.03(7) . . ?
C5 S4 Zn 80.99(7) . . ?
C7 O2 H2O 112 . . ?
C5 N2 C8 121.30(19) . . ?
C5 N2 C6 122.45(18) . . ?
C8 N2 C6 115.95(18) . . ?
C9 N3 C13 117.56(17) . . ?
C9 N3 Zn 122.19(14) . . ?
C13 N3 Zn 120.03(14) . . ?
N11 C1 S2 121.73(18) . . ?
N1 C1 S2 121.73(18) . . ?
N11 C1 S1 118.94(18) . . ?
N1 C1 S1 118.94(18) . . ?
S2 C1 S1 119.30(13) . . ?
C1 N1 C4 121.7(2) . . ?
C1 N1 C2 119.8(3) . . ?
C4 N1 C2 116.9(2) . . ?
C3 O1 H1O 112 . . ?
C3 O1 H11O 112 . . ?
C3 C2 N1 107.4(3) . . ?
C3 C2 H2A 110.2 . . ?
N1 C2 H2A 110.2 . . ?
C3 C2 H2B 110.2 . . ?
N1 C2 H2B 110.2 . . ?
H2A C2 H2B 108.5 . . ?
O1 C3 C2 103.5(3) . . ?
O1 C3 H3A 111.1 . . ?
C2 C3 H3A 111.1 . . ?
O1 C3 H3B 111.1 . . ?
C2 C3 H3B 111.1 . . ?
H3A C3 H3B 109.0 . . ?
N11 C41 H4D 109.5 . . ?
N11 C41 H4E 109.5 . . ?
H4D C41 H4E 109.5 . . ?
N11 C41 H4F 109.5 . . ?
H4D C41 H4F 109.5 . . ?
H4E C41 H4F 109.5 . . ?
C1 N11 C41 121.7(2) . . ?
C1 N11 C21 116.4(3) . . ?
C41 N11 C21 111.3(4) . . ?
C31 O11 H1O 117 . . ?
C31 O11 H11O 117 . . ?
C31 C21 N11 96.5(6) . . ?
C31 C21 H21A 112.5 . . ?
N11 C21 H21A 112.5 . . ?
C31 C21 H21B 112.5 . . ?
N11 C21 H21B 112.5 . . ?
H21A C21 H21B 110.0 . . ?
C21 C31 O11 99.4(6) . . ?
C21 C31 H31A 111.9 . . ?
O11 C31 H31A 111.9 . . ?
C21 C31 H31B 111.9 . . ?
O11 C31 H31B 111.9 . . ?
H31A C31 H31B 109.6 . . ?
N2 C5 S4 121.37(16) . . ?
N2 C5 S3 121.21(16) . . ?
S4 C5 S3 117.42(12) . . ?
N2 C6 C7 112.93(19) . . ?
N2 C6 H6A 109.0 . . ?
C7 C6 H6A 109.0 . . ?
N2 C6 H6B 109.0 . . ?
C7 C6 H6B 109.0 . . ?
H6A C6 H6B 107.8 . . ?
O2 C7 C6 110.54(19) . . ?
O2 C7 H7A 109.5 . . ?
C6 C7 H7A 109.5 . . ?
O2 C7 H7B 109.5 . . ?
C6 C7 H7B 109.5 . . ?
H7A C7 H7B 108.1 . . ?
N2 C8 H8A 109.5 . . ?
N2 C8 H8B 109.5 . . ?
H8A C8 H8B 109.5 . . ?
N2 C8 H8C 109.5 . . ?
H8A C8 H8C 109.5 . . ?
H8B C8 H8C 109.5 . . ?
N3 C9 C10 122.78(19) . . ?
N3 C9 H9 118.6 . . ?
C10 C9 H9 118.6 . . ?
C9 C10 C11 120.13(19) . . ?
C9 C10 H10 119.9 . . ?
C11 C10 H10 119.9 . . ?
C10 C11 C12 116.64(17) . . ?
C10 C11 C11 121.8(2) . 3_557 ?
C12 C11 C11 121.6(2) . 3_557 ?
C13 C12 C11 119.91(19) . . ?
C13 C12 H12 120.0 . . ?
C11 C12 H12 120.0 . . ?
N3 C13 C12 122.96(19) . . ?
N3 C13 H13 118.5 . . ?
C12 C13 H13 118.5 . . ?

loop_
_geom_bond_atom_site_label_1
_geom_bond_atom_site_label_2
_geom_bond_distance
_geom_bond_site_symmetry_2
_geom_bond_publ_flag
Zn N3 2.0567(16) . ?
Zn S1 2.3147(7) . ?
Zn S3 2.3329(7) . ?
Zn S4 2.5376(6) . ?
Zn S2 2.7185(6) . ?
S1 C1 1.738(2) . ?
S2 C1 1.689(2) . ?
S3 C5 1.729(2) . ?
S4 C5 1.713(2) . ?
O2 C7 1.424(3) . ?
O2 H2O 0.859 . ?
N2 C5 1.332(3) . ?
N2 C8 1.463(3) . ?
N2 C6 1.468(3) . ?
N3 C9 1.337(3) . ?
N3 C13 1.343(3) . ?
C1 N11 1.326(3) . ?
C1 N1 1.326(3) . ?
C4 N1 1.465(4) . ?
C4 H4A 0.9600 . ?
C4 H4B 0.9600 . ?
C4 H4C 0.9600 . ?
N1 C2 1.535(5) . ?
O1 C3 1.431(4) . ?
O1 H1O 0.860 . ?
O1 H11O 0.860 . ?
C2 C3 1.521(6) . ?
C2 H2A 0.9700 . ?
C2 H2B 0.9700 . ?
C3 H3A 0.9700 . ?
C3 H3B 0.9700 . ?
C41 N11 1.465(4) . ?
C41 H4D 0.9600 . ?
C41 H4E 0.9600 . ?
C41 H4F 0.9600 . ?
N11 C21 1.572(9) . ?
O11 C31 1.600(11) . ?
O11 H1O 0.860 . ?
O11 H11O 0.860 . ?
C21 C31 1.481(13) . ?
C21 H21A 0.9700 . ?
C21 H21B 0.9700 . ?
C31 H31A 0.9700 . ?
C31 H31B 0.9700 . ?
C6 C7 1.504(3) . ?
C6 H6A 0.9700 . ?
C6 H6B 0.9700 . ?
C7 H7A 0.9700 . ?
C7 H7B 0.9700 . ?
C8 H8A 0.9600 . ?
C8 H8B 0.9600 . ?
C8 H8C 0.9600 . ?
C9 C10 1.380(3) . ?
C9 H9 0.9300 . ?
C10 C11 1.392(3) . ?
C10 H10 0.9300 . ?
C11 C12 1.395(3) . ?
C11 C11 1.484(4) 3_557 ?
C12 C13 1.376(3) . ?
C12 H12 0.9300 . ?
C13 H13 0.9300 . ?
